data_7129129
loop_
_publ_author_name
'Feuerstein, Wolfram'
'Varava, Paul'
'Fadaei-Tirani, Farzaneh'
'Scopelliti, Rosario'
'Severin, Kay'

_publ_section_title
;
 Synthesis, structural characterization, and coordination chemistry of
 imidazole-based alkylidene ketenes.
;
_journal_issue 87
_journal_name_full 'Chemical communications (Cambridge, England)'
_journal_page_first 11509
_journal_page_last 11512
_journal_paper_doi 10.1039/d1cc05161j
_journal_volume 57
_journal_year 2021
_chemical_formula_moiety 'C30 H36 N2 S3, C S2'
_chemical_formula_sum 'C31 H36 N2 S5'
_chemical_formula_weight 596.92
_space_group_crystal_system monoclinic
_space_group_IT_number 14
_space_group_name_Hall '-P 2ybc'
_space_group_name_H-M_alt 'P 1 21/c 1'
_atom_sites_solution_hydrogens geom
_atom_sites_solution_primary dual
_atom_sites_solution_secondary difmap
_audit_creation_date 2021-07-02
_audit_creation_method
;
Olex2 1.3
(compiled 2020.11.12 svn.r5f609507 for OlexSys, GUI svn.r6272)
;
_audit_update_record
;
2021-07-06 deposited with the CCDC.	2021-10-11 downloaded from the CCDC.
;
_cell_angle_alpha 90
_cell_angle_beta 92.0920(11)
_cell_angle_gamma 90
_cell_formula_units_Z 4
_cell_length_a 8.29535(12)
_cell_length_b 10.67345(16)
_cell_length_c 36.5755(5)
_cell_measurement_reflns_used 9656
_cell_measurement_temperature 140.00(10)
_cell_measurement_theta_max 72.3790
_cell_measurement_theta_min 4.2960
_cell_volume 3236.24(8)
_computing_cell_refinement 'CrysAlisPro 1.171.41.105a (Rigaku OD, 2021)'
_computing_data_collection 'CrysAlisPro 1.171.41.105a (Rigaku OD, 2021)'
_computing_data_reduction 'CrysAlisPro 1.171.41.105a (Rigaku OD, 2021)'
_computing_molecular_graphics 'Olex2 1.3 (Dolomanov et al., 2009)'
_computing_publication_material 'Olex2 1.3 (Dolomanov et al., 2009)'
_computing_structure_refinement 'ShelXL 2018/3 (Sheldrick, 2015)'
_computing_structure_solution 'ShelXT 2018/2 (Sheldrick, 2015)'
_diffrn_ambient_environment N~2~
_diffrn_ambient_temperature 140.00(10)
_diffrn_detector 'CCD plate'
_diffrn_detector_area_resol_mean 5.2817
_diffrn_detector_type AtlasS2
_diffrn_measured_fraction_theta_full 0.995
_diffrn_measured_fraction_theta_max 0.966
_diffrn_measurement_details
;
List of Runs (angles in degrees, time in seconds):

  # Type    Start    End  Width  t~exp~   \w     \q     \k     \f   Frames
#--------------------------------------------------------------------------
  1  \w   -112.00 -65.00   1.00    1.00    --  -40.91-144.00-141.00   47
  2  \w    -88.00 -31.00   1.00    1.00    --  -40.91 126.00 103.00   57
  3  \w    -82.00 -57.00   1.00    1.00    --  -40.91 144.00 -87.00   25
  4  \w     56.00  81.00   1.00    1.00    --   40.91-126.00  27.00   25
  5  \w     49.00  74.00   1.00    1.00    --   40.91-144.00-141.00   25
  6  \w    100.00 130.00   1.00    1.17    --  105.15 144.00 -87.00   30
  7  \w     72.00 107.00   1.00    1.17    --  105.15-126.00  27.00   35
  8  \w    137.00 162.00   1.00    1.17    --  105.15 126.00 103.00   25
  9  \w     60.00  85.00   1.00    1.17    --  105.15-144.00-141.00   25
 10  \w   -101.00 -17.00   1.00    1.00    --  -40.91 -38.00 -90.00   84
 11  \w   -115.00 -17.00   1.00    1.00    --  -40.91 -38.00-180.00   98
 12  \w     49.00 133.00   1.00    1.17    --  105.15 -61.00-180.00   84
 13  \w     82.00 178.00   1.00    1.17    --  105.15  45.00 -90.00   96
 14  \w     30.00 109.00   1.00    1.17    --  105.15-111.00  60.00   79
 15  \w    104.00 174.00   1.00    1.17    --  105.15  77.00 120.00   70
 16  \w     44.00  97.00   1.00    1.17    --  105.15-111.00-150.00   53
 17  \w    134.00 159.00   1.00    1.17    --  105.15  77.00   0.00   25
 18  \w    106.00 131.00   1.00    1.17    --  105.15 111.00  60.00   25
 19  \w    103.00 129.00   1.00    1.17    --  105.15  77.00   0.00   26
;
_diffrn_measurement_device 'four-circle diffractometer'
_diffrn_measurement_device_type 'SuperNova, Dual, Cu at home/near, AtlasS2'
_diffrn_measurement_method '\w scans'
_diffrn_orient_matrix_type 'CrysAlisPro convention (1999,Acta A55,543-557)'
_diffrn_orient_matrix_UB_11 -0.0661347000
_diffrn_orient_matrix_UB_12 0.0592878000
_diffrn_orient_matrix_UB_13 -0.0358931000
_diffrn_orient_matrix_UB_21 0.0403866000
_diffrn_orient_matrix_UB_22 0.1313440000
_diffrn_orient_matrix_UB_23 0.0152127000
_diffrn_orient_matrix_UB_31 0.1689090000
_diffrn_orient_matrix_UB_32 -0.0082465000
_diffrn_orient_matrix_UB_33 -0.0160171000
_diffrn_radiation_monochromator mirror
_diffrn_radiation_probe x-ray
_diffrn_radiation_type 'Cu K\a'
_diffrn_radiation_wavelength 1.54184
_diffrn_reflns_av_R_equivalents 0.0205
_diffrn_reflns_av_unetI/netI 0.0216
_diffrn_reflns_Laue_measured_fraction_full 0.995
_diffrn_reflns_Laue_measured_fraction_max 0.966
_diffrn_reflns_limit_h_max 10
_diffrn_reflns_limit_h_min -8
_diffrn_reflns_limit_k_max 12
_diffrn_reflns_limit_k_min -12
_diffrn_reflns_limit_l_max 41
_diffrn_reflns_limit_l_min -45
_diffrn_reflns_number 17191
_diffrn_reflns_point_group_measured_fraction_full 0.995
_diffrn_reflns_point_group_measured_fraction_max 0.966
_diffrn_reflns_theta_full 67.684
_diffrn_reflns_theta_max 72.679
_diffrn_reflns_theta_min 4.315
_diffrn_source 'micro-focus sealed X-ray tube'
_diffrn_source_type 'SuperNova (Cu) X-ray Source'
_exptl_absorpt_coefficient_mu 3.462
_exptl_absorpt_correction_T_max 1.000
_exptl_absorpt_correction_T_min 0.292
_exptl_absorpt_correction_type gaussian
_exptl_absorpt_process_details
;
CrysAlisPro 1.171.41.105a (Rigaku Oxford Diffraction, 2021)
Numerical absorption correction based on Gaussian integration over
a multifaceted crystal model.
Empirical absorption correction using spherical harmonics
as implemented in SCALE3 ABSPACK scaling algorithm
;
_exptl_crystal_colour 'clear intense orange'
_exptl_crystal_density_diffrn 1.225
_exptl_crystal_description prism
_exptl_crystal_F_000 1264
_exptl_crystal_size_max 0.41
_exptl_crystal_size_mid 0.27
_exptl_crystal_size_min 0.16
_refine_diff_density_max 0.265
_refine_diff_density_min -0.374
_refine_diff_density_rms 0.039
_refine_ls_extinction_coef 0.00107(7)
_refine_ls_extinction_expression Fc^*^=kFc[1+0.001xFc^2^\l^3^/sin(2\q)]^-1/4^
_refine_ls_extinction_method 'SHELXL-2018/3 (Sheldrick 2018)'
_refine_ls_goodness_of_fit_ref 1.028
_refine_ls_hydrogen_treatment constr
_refine_ls_matrix_type full
_refine_ls_number_parameters 371
_refine_ls_number_reflns 6219
_refine_ls_number_restraints 43
_refine_ls_restrained_S_all 1.082
_refine_ls_R_factor_all 0.0356
_refine_ls_R_factor_gt 0.0321
_refine_ls_shift/su_max 0.001
_refine_ls_shift/su_mean 0.000
_refine_ls_structure_factor_coef Fsqd
_refine_ls_weighting_details 'w=1/[\s^2^(Fo^2^)+(0.0378P)^2^+1.3198P] where P=(Fo^2^+2Fc^2^)/3'
_refine_ls_weighting_scheme calc
_refine_ls_wR_factor_gt 0.0806
_refine_ls_wR_factor_ref 0.0832
_reflns_Friedel_coverage 0.000
_reflns_number_gt 5654
_reflns_number_total 6219
_reflns_threshold_expression 'I > 2\s(I)'
_cod_data_source_file d1cc05161j2.cif
_cod_data_source_block wf446cs2
_cod_depositor_comments
;
The following automatic conversions were performed:

data item '_exptl_absorpt_correction_type' value 'Gaussian' was
changed to 'gaussian' in accordance with the
/home/data/users/saulius/crontab/automatic-downloads/rss-feeds/RSC/lib/dictionaries/cif_core.dic
dictionary named 'cif_core.dic' version 2.4.2 last updated on
2011-04-26.

Automatic conversion script
Id: cif_fix_values 7556 2019-12-06 15:28:31Z antanas 

 Adding full bibliography for 7129122--7129133.cif.
;
_cod_database_code 7129129
_shelx_shelxl_version_number 2018/3
_audit_contact_author 'Farzaneh Fadaei Tirani'
_chemical_oxdiff_formula 'C31 H36 N2 S5'
_shelx_space_group_comment
;
The symmetry employed for this shelxl refinement is uniquely defined
by the following loop, which should always be used as a source of
symmetry information in preference to the above space-group names.
They are only intended as comments.
;
_shelx_estimated_absorpt_t_max 0.607
_shelx_estimated_absorpt_t_min 0.331
_reflns_odcompleteness_completeness 99.59
_reflns_odcompleteness_iscentric 1
_reflns_odcompleteness_theta 66.97
_olex2_refinement_description
;
1. Fixed Uiso
 At 1.2 times of:
  All C(H) groups
 At 1.5 times of:
  All C(H,H,H) groups
2. Restrained distances
 S5B-C33 \\sim S5A-C33 \\sim S4B-C33 \\sim S4A-C33
 with sigma of 0.005
 S4A-S5A \\sim S4B-S5B
 with sigma of 0.01
3. Uiso/Uaniso restraints and constraints
S4A \\sim S4B \\sim S5A \\sim S5B \\sim C33: within 2A with sigma of 0.005 and
sigma for terminal atoms of 0.01 within 2A
4. Others
 Sof(S4B)=Sof(S5B)=1-FVAR(1)
 Sof(S4A)=Sof(S5A)=FVAR(1)
5.a Ternary CH refined with riding coordinates:
 C15(H15), C18(H18), C27(H27), C30(H30)
5.b Aromatic/amide H refined with riding coordinates:
 C4(H4), C5(H5), C11(H11), C12(H12), C13(H13), C23(H23), C24(H24), C25(H25)
5.c Idealised Me refined as rotating group:
 C16(H16A,H16B,H16C), C17(H17A,H17B,H17C), C19(H19A,H19B,H19C), C20(H20A,H20B,
 H20C), C28(H28A,H28B,H28C), C29(H29A,H29B,H29C), C31(H31A,H31B,H31C), C32(H32A,
 H32B,H32C)
;
_olex2_date_sample_data_collection 2021-04-22
_olex2_submission_special_instructions 'No special instructions were received'
_oxdiff_exptl_absorpt_empirical_details
;
Empirical correction (ABSPACK) includes:
- Absorption correction using spherical harmonics
- Frame scaling
- Detector area scaling
- B-factor correction
;
_oxdiff_exptl_absorpt_empirical_full_max 1.273
_oxdiff_exptl_absorpt_empirical_full_min 0.724

loop_
_space_group_symop_operation_xyz
'x, y, z'
'-x, y+1/2, -z+1/2'
'-x, -y, -z'
'x, -y-1/2, z-1/2'

loop_
_atom_site_label
_atom_site_type_symbol
_atom_site_fract_x
_atom_site_fract_y
_atom_site_fract_z
_atom_site_U_iso_or_equiv
_atom_site_adp_type
_atom_site_occupancy
_atom_site_site_symmetry_order
_atom_site_calc_flag
_atom_site_refinement_flags_posn
_atom_site_refinement_flags_adp
_atom_site_refinement_flags_occupancy
_atom_site_disorder_assembly
_atom_site_disorder_group
S1 S 0.37047(4) 0.70918(4) 0.58096(2) 0.02926(10) Uani 1 1 d . . . . .
S2 S 0.57007(5) 0.32614(4) 0.66905(2) 0.03782(11) Uani 1 1 d . . . . .
S3 S 0.29463(4) 0.46285(4) 0.62421(2) 0.02984(10) Uani 1 1 d . . . . .
N1 N 0.81293(13) 0.62208(11) 0.59775(3) 0.0195(2) Uani 1 1 d . . . . .
N2 N 0.81103(13) 0.62541(11) 0.65708(3) 0.0197(2) Uani 1 1 d . . . . .
C2 C 0.72145(16) 0.59560(12) 0.62673(3) 0.0189(3) Uani 1 1 d . . . . .
C4 C 0.95914(16) 0.67038(14) 0.64697(4) 0.0236(3) Uani 1 1 d . . . . .
H4 H 1.044389 0.698055 0.663043 0.028 Uiso 1 1 calc R U . . .
C5 C 0.96053(16) 0.66780(14) 0.61017(4) 0.0235(3) Uani 1 1 d . . . . .
H5 H 1.047045 0.692811 0.595492 0.028 Uiso 1 1 calc R U . . .
C6 C 0.56015(16) 0.54570(13) 0.62563(3) 0.0209(3) Uani 1 1 d . . . . .
C7 C 0.41928(16) 0.58975(14) 0.60699(4) 0.0232(3) Uani 1 1 d . . . . .
C8 C 0.49901(17) 0.43839(14) 0.64326(4) 0.0256(3) Uani 1 1 d . . . . .
C9 C 0.77041(16) 0.60007(13) 0.55942(3) 0.0201(3) Uani 1 1 d . . . . .
C10 C 0.75084(17) 0.70513(13) 0.53647(4) 0.0238(3) Uani 1 1 d . . . . .
C11 C 0.71748(19) 0.68115(15) 0.49961(4) 0.0303(3) Uani 1 1 d . . . . .
H11 H 0.704186 0.749462 0.483122 0.036 Uiso 1 1 calc R U . . .
C12 C 0.7032(2) 0.56040(16) 0.48642(4) 0.0337(4) Uani 1 1 d . . . . .
H12 H 0.679043 0.546665 0.461148 0.040 Uiso 1 1 calc R U . . .
C13 C 0.72390(19) 0.45965(15) 0.50965(4) 0.0304(3) Uani 1 1 d . . . . .
H13 H 0.713808 0.377092 0.500133 0.036 Uiso 1 1 calc R U . . .
C14 C 0.75938(17) 0.47665(14) 0.54692(4) 0.0234(3) Uani 1 1 d . . . . .
C15 C 0.7688(2) 0.83921(14) 0.54983(4) 0.0312(3) Uani 1 1 d . . . . .
H15 H 0.760411 0.839562 0.577031 0.037 Uiso 1 1 calc R U . . .
C16 C 0.9351(2) 0.89165(17) 0.54051(5) 0.0427(4) Uani 1 1 d . . . . .
H16A H 1.019835 0.837797 0.551310 0.064 Uiso 1 1 calc R U . . .
H16B H 0.946891 0.976614 0.550403 0.064 Uiso 1 1 calc R U . . .
H16C H 0.944440 0.893930 0.513888 0.064 Uiso 1 1 calc R U . . .
C17 C 0.6370(2) 0.92469(17) 0.53338(5) 0.0450(4) Uani 1 1 d . . . . .
H17A H 0.653088 0.935369 0.507154 0.068 Uiso 1 1 calc R U . . .
H17B H 0.642474 1.006552 0.545500 0.068 Uiso 1 1 calc R U . . .
H17C H 0.531074 0.886912 0.536961 0.068 Uiso 1 1 calc R U . . .
C18 C 0.78988(18) 0.36245(13) 0.57099(4) 0.0268(3) Uani 1 1 d . . . . .
H18 H 0.806787 0.391743 0.596814 0.032 Uiso 1 1 calc R U . . .
C19 C 0.9432(2) 0.29527(18) 0.55975(5) 0.0437(4) Uani 1 1 d . . . . .
H19A H 0.961740 0.221724 0.575383 0.065 Uiso 1 1 calc R U . . .
H19B H 1.035274 0.352429 0.562507 0.065 Uiso 1 1 calc R U . . .
H19C H 0.930752 0.268615 0.534165 0.065 Uiso 1 1 calc R U . . .
C20 C 0.6452(2) 0.27340(15) 0.56948(5) 0.0358(4) Uani 1 1 d . . . . .
H20A H 0.548029 0.319058 0.576102 0.054 Uiso 1 1 calc R U . . .
H20B H 0.664735 0.204286 0.586712 0.054 Uiso 1 1 calc R U . . .
H20C H 0.630232 0.239835 0.544645 0.054 Uiso 1 1 calc R U . . .
C21 C 0.75857(16) 0.62535(13) 0.69452(3) 0.0210(3) Uani 1 1 d . . . . .
C22 C 0.83355(17) 0.54215(13) 0.71951(4) 0.0242(3) Uani 1 1 d . . . . .
C23 C 0.78725(18) 0.55046(14) 0.75575(4) 0.0288(3) Uani 1 1 d . . . . .
H23 H 0.835232 0.495894 0.773551 0.035 Uiso 1 1 calc R U . . .
C24 C 0.67321(19) 0.63626(16) 0.76631(4) 0.0314(3) Uani 1 1 d . . . . .
H24 H 0.643755 0.639971 0.791148 0.038 Uiso 1 1 calc R U . . .
C25 C 0.60211(18) 0.71633(15) 0.74105(4) 0.0298(3) Uani 1 1 d . . . . .
H25 H 0.523658 0.774605 0.748718 0.036 Uiso 1 1 calc R U . . .
C26 C 0.64305(17) 0.71366(13) 0.70424(4) 0.0240(3) Uani 1 1 d . . . . .
C27 C 0.96356(19) 0.44953(15) 0.70954(4) 0.0317(3) Uani 1 1 d . . . . .
H27 H 0.960486 0.439889 0.682332 0.038 Uiso 1 1 calc R U . . .
C28 C 1.1311(2) 0.49890(19) 0.72173(5) 0.0422(4) Uani 1 1 d . . . . .
H28A H 1.149674 0.580208 0.710169 0.063 Uiso 1 1 calc R U . . .
H28B H 1.213846 0.439366 0.714393 0.063 Uiso 1 1 calc R U . . .
H28C H 1.136576 0.508601 0.748388 0.063 Uiso 1 1 calc R U . . .
C29 C 0.9379(2) 0.32007(17) 0.72663(5) 0.0460(4) Uani 1 1 d . . . . .
H29A H 0.957434 0.325128 0.753171 0.069 Uiso 1 1 calc R U . . .
H29B H 1.012969 0.259911 0.716297 0.069 Uiso 1 1 calc R U . . .
H29C H 0.826775 0.292501 0.721319 0.069 Uiso 1 1 calc R U . . .
C30 C 0.56654(17) 0.80792(14) 0.67782(4) 0.0270(3) Uani 1 1 d . . . . .
H30 H 0.599235 0.785652 0.652591 0.032 Uiso 1 1 calc R U . . .
C31 C 0.6286(2) 0.94030(16) 0.68646(5) 0.0408(4) Uani 1 1 d . . . . .
H31A H 0.596718 0.964656 0.710996 0.061 Uiso 1 1 calc R U . . .
H31B H 0.582313 0.999308 0.668433 0.061 Uiso 1 1 calc R U . . .
H31C H 0.746504 0.941575 0.685468 0.061 Uiso 1 1 calc R U . . .
C32 C 0.38203(19) 0.80181(17) 0.67848(5) 0.0369(4) Uani 1 1 d . . . . .
H32A H 0.346124 0.715935 0.673315 0.055 Uiso 1 1 calc R U . . .
H32B H 0.335229 0.858463 0.659868 0.055 Uiso 1 1 calc R U . . .
H32C H 0.346784 0.827131 0.702671 0.055 Uiso 1 1 calc R U . . .
S4A S 0.3214(4) 0.0856(5) 0.60140(12) 0.0959(12) Uani 0.580(8) 1 d D U P A 1
S4B S 0.3049(4) 0.0613(4) 0.59440(13) 0.0602(8) Uani 0.420(8) 1 d D U P A 2
S5A S 0.0114(2) 0.0454(4) 0.64299(6) 0.0847(9) Uani 0.580(8) 1 d D U P A 1
S5B S 0.0403(6) 0.1229(8) 0.64786(7) 0.1168(15) Uani 0.420(8) 1 d D U P A 2
C33 C 0.1675(2) 0.0744(2) 0.62191(5) 0.0676(6) Uani 1 1 d D U . . .

loop_
_atom_site_aniso_label
_atom_site_aniso_U_11
_atom_site_aniso_U_22
_atom_site_aniso_U_33
_atom_site_aniso_U_23
_atom_site_aniso_U_13
_atom_site_aniso_U_12
S1 0.02165(18) 0.0345(2) 0.03146(19) 0.00419(14) -0.00155(13) 0.00124(14)
S2 0.0386(2) 0.0372(2) 0.0374(2) 0.01387(16) -0.00109(16) -0.00681(17)
S3 0.02053(18) 0.0367(2) 0.03238(19) 0.00128(15) 0.00176(13) -0.00741(15)
N1 0.0184(5) 0.0222(6) 0.0182(5) -0.0002(4) 0.0017(4) 0.0004(4)
N2 0.0174(5) 0.0234(6) 0.0182(5) -0.0001(4) 0.0003(4) 0.0010(4)
C2 0.0185(6) 0.0194(6) 0.0188(6) -0.0001(5) 0.0018(5) 0.0019(5)
C4 0.0155(6) 0.0300(7) 0.0251(7) 0.0004(5) -0.0014(5) -0.0008(5)
C5 0.0163(6) 0.0288(7) 0.0256(7) 0.0017(5) 0.0017(5) -0.0014(5)
C6 0.0196(7) 0.0248(7) 0.0185(6) -0.0020(5) 0.0014(5) -0.0010(5)
C7 0.0195(7) 0.0287(7) 0.0213(6) -0.0046(5) 0.0024(5) -0.0028(5)
C8 0.0221(7) 0.0319(8) 0.0230(7) -0.0022(6) 0.0035(5) -0.0040(6)
C9 0.0185(6) 0.0250(7) 0.0170(6) -0.0005(5) 0.0027(5) -0.0005(5)
C10 0.0227(7) 0.0254(7) 0.0236(7) 0.0017(5) 0.0033(5) -0.0002(6)
C11 0.0358(8) 0.0336(8) 0.0214(7) 0.0072(6) 0.0006(6) -0.0021(7)
C12 0.0419(9) 0.0402(9) 0.0187(7) -0.0003(6) -0.0006(6) -0.0067(7)
C13 0.0384(9) 0.0289(8) 0.0240(7) -0.0051(6) 0.0035(6) -0.0055(6)
C14 0.0227(7) 0.0257(7) 0.0220(7) -0.0001(5) 0.0043(5) -0.0006(6)
C15 0.0428(9) 0.0239(7) 0.0272(7) 0.0030(6) 0.0029(6) -0.0002(7)
C16 0.0505(11) 0.0313(9) 0.0461(10) 0.0064(7) -0.0027(8) -0.0126(8)
C17 0.0547(11) 0.0288(9) 0.0519(11) 0.0098(7) 0.0061(8) 0.0099(8)
C18 0.0316(8) 0.0225(7) 0.0265(7) -0.0007(5) 0.0027(6) 0.0022(6)
C19 0.0425(10) 0.0405(10) 0.0483(10) 0.0014(8) 0.0065(8) 0.0152(8)
C20 0.0440(9) 0.0273(8) 0.0361(8) 0.0030(6) 0.0025(7) -0.0062(7)
C21 0.0200(6) 0.0258(7) 0.0171(6) -0.0019(5) 0.0009(5) -0.0022(5)
C22 0.0243(7) 0.0259(7) 0.0222(7) 0.0004(5) -0.0014(5) -0.0030(6)
C23 0.0327(8) 0.0321(8) 0.0214(7) 0.0035(6) -0.0016(6) -0.0064(6)
C24 0.0332(8) 0.0404(9) 0.0208(7) -0.0030(6) 0.0053(6) -0.0086(7)
C25 0.0263(7) 0.0367(8) 0.0269(7) -0.0077(6) 0.0064(6) 0.0000(6)
C26 0.0218(7) 0.0272(7) 0.0230(7) -0.0035(5) 0.0007(5) -0.0011(6)
C27 0.0333(8) 0.0356(8) 0.0259(7) 0.0031(6) -0.0031(6) 0.0099(7)
C28 0.0315(9) 0.0565(11) 0.0385(9) 0.0107(8) -0.0026(7) 0.0091(8)
C29 0.0509(11) 0.0345(9) 0.0518(11) 0.0073(8) -0.0080(8) 0.0124(8)
C30 0.0254(7) 0.0290(8) 0.0265(7) -0.0041(6) -0.0002(5) 0.0054(6)
C31 0.0448(10) 0.0297(9) 0.0471(10) -0.0018(7) -0.0076(8) 0.0033(7)
C32 0.0273(8) 0.0451(10) 0.0380(9) -0.0063(7) -0.0013(6) 0.0103(7)
S4A 0.0548(10) 0.098(2) 0.133(2) 0.0569(18) -0.0191(12) -0.0225(11)
S4B 0.0373(12) 0.0612(13) 0.0823(14) 0.0050(10) 0.0048(11) 0.0018(10)
S5A 0.0754(10) 0.120(2) 0.0593(8) 0.0293(10) 0.0169(6) 0.0173(9)
S5B 0.153(2) 0.153(4) 0.0447(10) 0.0130(15) 0.0104(12) 0.036(3)
C33 0.0707(15) 0.0778(16) 0.0528(12) 0.0149(11) -0.0183(11) 0.0097(13)

loop_
_atom_type_symbol
_atom_type_description
_atom_type_scat_dispersion_real
_atom_type_scat_dispersion_imag
_atom_type_scat_source
C C 0.0181 0.0091 'International Tables Vol C Tables 4.2.6.8 and 6.1.1.4'
H H 0.0000 0.0000 'International Tables Vol C Tables 4.2.6.8 and 6.1.1.4'
N N 0.0311 0.0180 'International Tables Vol C Tables 4.2.6.8 and 6.1.1.4'
S S 0.3331 0.5567 'International Tables Vol C Tables 4.2.6.8 and 6.1.1.4'

loop_
_exptl_crystal_face_index_h
_exptl_crystal_face_index_k
_exptl_crystal_face_index_l
_exptl_crystal_face_perp_dist
0 0 1 0.1577
0 0 -1 0.1415
0 1 -2 0.1150
0 -1 2 0.1440
0 2 -1 0.0988
0 -2 1 0.1083
1 0 -2 0.1180
-1 0 2 0.1352
0 1 1 0.0790
0 -1 -1 0.0809
0 1 2 0.0843
1 -1 -1 0.1133
2 -1 -2 0.1070
2 1 1 0.1418
-1 -1 -2 0.1841
-2 1 -2 0.2036

loop_
_geom_angle_atom_site_label_1
_geom_angle_atom_site_label_2
_geom_angle_atom_site_label_3
_geom_angle
_geom_angle_site_symmetry_1
_geom_angle_site_symmetry_3
_geom_angle_publ_flag
C8 S3 C7 73.08(7) . . ?
C2 N1 C5 109.38(11) . . ?
C2 N1 C9 126.72(11) . . ?
C5 N1 C9 123.81(11) . . ?
C2 N2 C4 109.26(11) . . ?
C2 N2 C21 126.86(11) . . ?
C4 N2 C21 123.53(11) . . ?
N1 C2 C6 126.97(12) . . ?
N2 C2 N1 106.64(11) . . ?
N2 C2 C6 126.38(11) . . ?
N2 C4 H4 126.3 . . ?
C5 C4 N2 107.48(12) . . ?
C5 C4 H4 126.3 . . ?
N1 C5 H5 126.4 . . ?
C4 C5 N1 107.24(12) . . ?
C4 C5 H5 126.4 . . ?
C7 C6 C2 129.99(13) . . ?
C7 C6 C8 100.67(12) . . ?
C8 C6 C2 129.34(13) . . ?
S1 C7 S3 130.33(8) . . ?
C6 C7 S1 136.44(11) . . ?
C6 C7 S3 93.18(10) . . ?
S2 C8 S3 129.75(9) . . ?
C6 C8 S2 137.13(12) . . ?
C6 C8 S3 93.06(10) . . ?
C10 C9 N1 117.76(12) . . ?
C14 C9 N1 118.65(12) . . ?
C14 C9 C10 123.50(12) . . ?
C9 C10 C15 123.49(12) . . ?
C11 C10 C9 116.52(13) . . ?
C11 C10 C15 119.97(13) . . ?
C10 C11 H11 119.2 . . ?
C12 C11 C10 121.51(14) . . ?
C12 C11 H11 119.2 . . ?
C11 C12 H12 119.8 . . ?
C13 C12 C11 120.43(14) . . ?
C13 C12 H12 119.8 . . ?
C12 C13 H13 119.4 . . ?
C12 C13 C14 121.20(14) . . ?
C14 C13 H13 119.4 . . ?
C9 C14 C18 124.03(12) . . ?
C13 C14 C9 116.83(13) . . ?
C13 C14 C18 119.10(13) . . ?
C10 C15 H15 108.3 . . ?
C10 C15 C16 110.48(13) . . ?
C10 C15 C17 112.06(14) . . ?
C16 C15 H15 108.3 . . ?
C17 C15 H15 108.3 . . ?
C17 C15 C16 109.24(14) . . ?
C15 C16 H16A 109.5 . . ?
C15 C16 H16B 109.5 . . ?
C15 C16 H16C 109.5 . . ?
H16A C16 H16B 109.5 . . ?
H16A C16 H16C 109.5 . . ?
H16B C16 H16C 109.5 . . ?
C15 C17 H17A 109.5 . . ?
C15 C17 H17B 109.5 . . ?
C15 C17 H17C 109.5 . . ?
H17A C17 H17B 109.5 . . ?
H17A C17 H17C 109.5 . . ?
H17B C17 H17C 109.5 . . ?
C14 C18 H18 108.1 . . ?
C14 C18 C19 110.05(12) . . ?
C14 C18 C20 111.32(13) . . ?
C19 C18 H18 108.1 . . ?
C19 C18 C20 110.97(14) . . ?
C20 C18 H18 108.1 . . ?
C18 C19 H19A 109.5 . . ?
C18 C19 H19B 109.5 . . ?
C18 C19 H19C 109.5 . . ?
H19A C19 H19B 109.5 . . ?
H19A C19 H19C 109.5 . . ?
H19B C19 H19C 109.5 . . ?
C18 C20 H20A 109.5 . . ?
C18 C20 H20B 109.5 . . ?
C18 C20 H20C 109.5 . . ?
H20A C20 H20B 109.5 . . ?
H20A C20 H20C 109.5 . . ?
H20B C20 H20C 109.5 . . ?
C22 C21 N2 118.27(12) . . ?
C26 C21 N2 118.10(12) . . ?
C26 C21 C22 123.50(12) . . ?
C21 C22 C27 123.90(12) . . ?
C23 C22 C21 116.58(13) . . ?
C23 C22 C27 119.48(13) . . ?
C22 C23 H23 119.3 . . ?
C24 C23 C22 121.49(14) . . ?
C24 C23 H23 119.3 . . ?
C23 C24 H24 119.8 . . ?
C25 C24 C23 120.33(13) . . ?
C25 C24 H24 119.8 . . ?
C24 C25 H25 119.3 . . ?
C24 C25 C26 121.33(14) . . ?
C26 C25 H25 119.3 . . ?
C21 C26 C25 116.77(13) . . ?
C21 C26 C30 123.98(12) . . ?
C25 C26 C30 119.21(13) . . ?
C22 C27 H27 108.3 . . ?
C22 C27 C28 110.49(14) . . ?
C22 C27 C29 112.23(14) . . ?
C28 C27 H27 108.3 . . ?
C29 C27 H27 108.3 . . ?
C29 C27 C28 109.16(14) . . ?
C27 C28 H28A 109.5 . . ?
C27 C28 H28B 109.5 . . ?
C27 C28 H28C 109.5 . . ?
H28A C28 H28B 109.5 . . ?
H28A C28 H28C 109.5 . . ?
H28B C28 H28C 109.5 . . ?
C27 C29 H29A 109.5 . . ?
C27 C29 H29B 109.5 . . ?
C27 C29 H29C 109.5 . . ?
H29A C29 H29B 109.5 . . ?
H29A C29 H29C 109.5 . . ?
H29B C29 H29C 109.5 . . ?
C26 C30 H30 108.0 . . ?
C26 C30 C31 110.51(12) . . ?
C26 C30 C32 110.88(13) . . ?
C31 C30 H30 108.0 . . ?
C31 C30 C32 111.35(13) . . ?
C32 C30 H30 108.0 . . ?
C30 C31 H31A 109.5 . . ?
C30 C31 H31B 109.5 . . ?
C30 C31 H31C 109.5 . . ?
H31A C31 H31B 109.5 . . ?
H31A C31 H31C 109.5 . . ?
H31B C31 H31C 109.5 . . ?
C30 C32 H32A 109.5 . . ?
C30 C32 H32B 109.5 . . ?
C30 C32 H32C 109.5 . . ?
H32A C32 H32B 109.5 . . ?
H32A C32 H32C 109.5 . . ?
H32B C32 H32C 109.5 . . ?
S4A C33 S5A 173.1(3) . . ?
S5B C33 S4B 165.4(4) . . ?

loop_
_geom_bond_atom_site_label_1
_geom_bond_atom_site_label_2
_geom_bond_distance
_geom_bond_site_symmetry_2
_geom_bond_publ_flag
S1 C7 1.6332(15) . ?
S2 C8 1.6224(16) . ?
S3 C7 1.8297(15) . ?
S3 C8 1.8280(15) . ?
N1 C2 1.3558(16) . ?
N1 C5 1.3795(18) . ?
N1 C9 1.4523(16) . ?
N2 C2 1.3509(17) . ?
N2 C4 1.3819(17) . ?
N2 C21 1.4520(16) . ?
C2 C6 1.4394(19) . ?
C4 H4 0.9500 . ?
C4 C5 1.3468(19) . ?
C5 H5 0.9500 . ?
C6 C7 1.4117(19) . ?
C6 C8 1.417(2) . ?
C9 C10 1.4065(19) . ?
C9 C14 1.3963(19) . ?
C10 C11 1.390(2) . ?
C10 C15 1.518(2) . ?
C11 H11 0.9500 . ?
C11 C12 1.380(2) . ?
C12 H12 0.9500 . ?
C12 C13 1.377(2) . ?
C13 H13 0.9500 . ?
C13 C14 1.396(2) . ?
C14 C18 1.519(2) . ?
C15 H15 1.0000 . ?
C15 C16 1.538(2) . ?
C15 C17 1.530(2) . ?
C16 H16A 0.9800 . ?
C16 H16B 0.9800 . ?
C16 H16C 0.9800 . ?
C17 H17A 0.9800 . ?
C17 H17B 0.9800 . ?
C17 H17C 0.9800 . ?
C18 H18 1.0000 . ?
C18 C19 1.529(2) . ?
C18 C20 1.530(2) . ?
C19 H19A 0.9800 . ?
C19 H19B 0.9800 . ?
C19 H19C 0.9800 . ?
C20 H20A 0.9800 . ?
C20 H20B 0.9800 . ?
C20 H20C 0.9800 . ?
C21 C22 1.4035(19) . ?
C21 C26 1.3993(19) . ?
C22 C23 1.396(2) . ?
C22 C27 1.517(2) . ?
C23 H23 0.9500 . ?
C23 C24 1.382(2) . ?
C24 H24 0.9500 . ?
C24 C25 1.376(2) . ?
C25 H25 0.9500 . ?
C25 C26 1.401(2) . ?
C26 C30 1.518(2) . ?
C27 H27 1.0000 . ?
C27 C28 1.537(2) . ?
C27 C29 1.534(2) . ?
C28 H28A 0.9800 . ?
C28 H28B 0.9800 . ?
C28 H28C 0.9800 . ?
C29 H29A 0.9800 . ?
C29 H29B 0.9800 . ?
C29 H29C 0.9800 . ?
C30 H30 1.0000 . ?
C30 C31 1.533(2) . ?
C30 C32 1.533(2) . ?
C31 H31A 0.9800 . ?
C31 H31B 0.9800 . ?
C31 H31C 0.9800 . ?
C32 H32A 0.9800 . ?
C32 H32B 0.9800 . ?
C32 H32C 0.9800 . ?
S4A C33 1.509(3) . ?
S4B C33 1.554(3) . ?
S5A C33 1.562(2) . ?
S5B C33 1.535(3) . ?

loop_
_geom_torsion_atom_site_label_1
_geom_torsion_atom_site_label_2
_geom_torsion_atom_site_label_3
_geom_torsion_atom_site_label_4
_geom_torsion
_geom_torsion_site_symmetry_1
_geom_torsion_site_symmetry_2
_geom_torsion_site_symmetry_3
_geom_torsion_site_symmetry_4
_geom_torsion_publ_flag
N1 C2 C6 C7 -54.4(2) . . . . ?
N1 C2 C6 C8 125.95(16) . . . . ?
N1 C9 C10 C11 177.13(12) . . . . ?
N1 C9 C10 C15 -1.2(2) . . . . ?
N1 C9 C14 C13 -177.78(12) . . . . ?
N1 C9 C14 C18 -0.2(2) . . . . ?
N2 C2 C6 C7 125.45(16) . . . . ?
N2 C2 C6 C8 -54.2(2) . . . . ?
N2 C4 C5 N1 0.40(16) . . . . ?
N2 C21 C22 C23 175.99(12) . . . . ?
N2 C21 C22 C27 -1.7(2) . . . . ?
N2 C21 C26 C25 -176.23(13) . . . . ?
N2 C21 C26 C30 1.3(2) . . . . ?
C2 N1 C5 C4 -0.51(16) . . . . ?
C2 N1 C9 C10 114.89(15) . . . . ?
C2 N1 C9 C14 -68.38(18) . . . . ?
C2 N2 C4 C5 -0.16(16) . . . . ?
C2 N2 C21 C22 116.95(15) . . . . ?
C2 N2 C21 C26 -66.94(18) . . . . ?
C2 C6 C7 S1 -2.1(2) . . . . ?
C2 C6 C7 S3 -179.77(13) . . . . ?
C2 C6 C8 S2 -3.2(3) . . . . ?
C2 C6 C8 S3 179.77(13) . . . . ?
C4 N2 C2 N1 -0.15(15) . . . . ?
C4 N2 C2 C6 179.98(13) . . . . ?
C4 N2 C21 C22 -70.52(18) . . . . ?
C4 N2 C21 C26 105.59(15) . . . . ?
C5 N1 C2 N2 0.40(15) . . . . ?
C5 N1 C2 C6 -179.73(13) . . . . ?
C5 N1 C9 C10 -69.04(17) . . . . ?
C5 N1 C9 C14 107.69(15) . . . . ?
C7 S3 C8 S2 -177.41(12) . . . . ?
C7 S3 C8 C6 -0.03(8) . . . . ?
C7 C6 C8 S2 177.07(14) . . . . ?
C7 C6 C8 S3 0.04(10) . . . . ?
C8 S3 C7 S1 -177.83(12) . . . . ?
C8 S3 C7 C6 0.03(8) . . . . ?
C8 C6 C7 S1 177.60(13) . . . . ?
C8 C6 C7 S3 -0.04(10) . . . . ?
C9 N1 C2 N2 176.94(12) . . . . ?
C9 N1 C2 C6 -3.2(2) . . . . ?
C9 N1 C5 C4 -177.17(12) . . . . ?
C9 C10 C11 C12 0.5(2) . . . . ?
C9 C10 C15 C16 100.64(16) . . . . ?
C9 C10 C15 C17 -137.30(15) . . . . ?
C9 C14 C18 C19 -112.13(16) . . . . ?
C9 C14 C18 C20 124.41(15) . . . . ?
C10 C9 C14 C13 -1.3(2) . . . . ?
C10 C9 C14 C18 176.28(13) . . . . ?
C10 C11 C12 C13 -0.8(2) . . . . ?
C11 C10 C15 C16 -77.60(18) . . . . ?
C11 C10 C15 C17 44.46(19) . . . . ?
C11 C12 C13 C14 0.1(2) . . . . ?
C12 C13 C14 C9 0.9(2) . . . . ?
C12 C13 C14 C18 -176.75(14) . . . . ?
C13 C14 C18 C19 65.35(18) . . . . ?
C13 C14 C18 C20 -58.11(17) . . . . ?
C14 C9 C10 C11 0.6(2) . . . . ?
C14 C9 C10 C15 -177.72(13) . . . . ?
C15 C10 C11 C12 178.83(15) . . . . ?
C21 N2 C2 N1 173.26(12) . . . . ?
C21 N2 C2 C6 -6.6(2) . . . . ?
C21 N2 C4 C5 -173.84(12) . . . . ?
C21 C22 C23 C24 0.1(2) . . . . ?
C21 C22 C27 C28 101.21(16) . . . . ?
C21 C22 C27 C29 -136.69(15) . . . . ?
C21 C26 C30 C31 -108.74(16) . . . . ?
C21 C26 C30 C32 127.30(15) . . . . ?
C22 C21 C26 C25 -0.3(2) . . . . ?
C22 C21 C26 C30 177.20(13) . . . . ?
C22 C23 C24 C25 0.0(2) . . . . ?
C23 C22 C27 C28 -76.37(17) . . . . ?
C23 C22 C27 C29 45.72(19) . . . . ?
C23 C24 C25 C26 -0.2(2) . . . . ?
C24 C25 C26 C21 0.4(2) . . . . ?
C24 C25 C26 C30 -177.28(14) . . . . ?
C25 C26 C30 C31 68.75(18) . . . . ?
C25 C26 C30 C32 -55.21(18) . . . . ?
C26 C21 C22 C23 0.1(2) . . . . ?
C26 C21 C22 C27 -177.54(14) . . . . ?
C27 C22 C23 C24 177.85(14) . . . . ?

loop_
_exptl_oxdiff_crystal_face_indexfrac_h
_exptl_oxdiff_crystal_face_indexfrac_k
_exptl_oxdiff_crystal_face_indexfrac_l
_exptl_oxdiff_crystal_face_x
_exptl_oxdiff_crystal_face_y
_exptl_oxdiff_crystal_face_z
0.0000 0.0000 0.9999 -0.0359 0.0152 -0.0160
-0.0000 -0.0000 -0.9999 0.0359 -0.0152 0.0160
-0.0000 1.0000 -2.0000 0.1311 0.1009 0.0238
0.0000 -1.0000 2.0000 -0.1311 -0.1009 -0.0238
-0.0000 2.0000 -1.0002 0.1545 0.2475 -0.0005
0.0000 -2.0000 1.0002 -0.1545 -0.2475 0.0005
1.0000 -0.0000 -1.9999 0.0056 0.0100 0.2009
-1.0000 0.0000 1.9999 -0.0056 -0.0100 -0.2009
-0.0000 1.0000 0.9998 0.0234 0.1466 -0.0243
0.0000 -1.0000 -0.9998 -0.0234 -0.1466 0.0243
-0.0000 1.0000 1.9998 -0.0125 0.1618 -0.0403
1.0001 -1.0000 -0.9998 -0.0895 -0.1062 0.1932
2.0001 -1.0000 -1.9998 -0.1198 -0.0810 0.3781
2.0001 1.0000 0.9998 -0.1089 0.2273 0.3136
-1.0000 -1.0000 -1.9998 0.0786 -0.2022 -0.1286
-2.0001 1.0000 -2.0000 0.2634 0.0201 -0.3140
